data_1519037
loop_
_publ_author_name
'Charki, F.'
'Deputier, S.'
'Benard-Rocherulle, P.'
'Guerin, R.'
'Bouayed, M.'
'Le Beuze, A.'
'Saillard, J. Y.'

_publ_section_title
;
 An example of the coexistence of octahedral with tetrahedral metal
 clusters : the ternary phosphide Ni4Nb5P4. Structural and theoretical
 analyses
;
_journal_name_full 'Solid State Sciences'
_journal_page_first 607
_journal_page_last 622
_journal_volume 1
_journal_year 1999
_chemical_formula_sum 'Nb5 Ni4 P4'
_chemical_formula_weight 823.2
_space_group_IT_number 87
_symmetry_cell_setting tetragonal
_symmetry_Int_Tables_number 87
_symmetry_space_group_name_Hall '-I 4'
_symmetry_space_group_name_H-M 'I 4/m'
_cell_angle_alpha 90
_cell_angle_beta 90
_cell_angle_gamma 90
_cell_formula_units_Z 2
_cell_length_a 9.9304(4)
_cell_length_b 9.9304(4)
_cell_length_c 3.5243(3)
_cell_volume 347.54(4)
_diffrn_radiation_probe x-ray
_diffrn_radiation_type CuK\a
_diffrn_radiation_wavelength 1.54056
_exptl_crystal_density_diffrn 7.866
_exptl_crystal_F_000 754
_pd_proc_ls_prof_R_factor 0.128
_pd_proc_ls_prof_wR_factor 0.0193
_refine_ls_number_parameters 10
_refine_ls_number_reflns 210
_refine_ls_R_I_factor 0.056
_cod_data_source_file SSS-1999-1-6007-622.cif
_cod_data_source_block Ni4Nb5P4
_cod_depositor_comments
;
Rietveld refinements, Fullprof software
;
_cod_database_code 1519037

loop_
_symmetry_equiv_pos_site_id
_symmetry_equiv_pos_as_xyz
1 x,y,z
2 -y,x,z
3 -x,-y,z
4 y,-x,z
5 -x,-y,-z
6 y,-x,-z
7 x,y,-z
8 -y,x,-z
9 1/2+x,1/2+y,1/2+z
10 1/2-y,1/2+x,1/2+z
11 1/2-x,1/2-y,1/2+z
12 1/2+y,1/2-x,1/2+z
13 1/2-x,1/2-y,1/2-z
14 1/2+y,1/2-x,1/2-z
15 1/2+x,1/2+y,1/2-z
16 1/2-y,1/2+x,1/2-z

loop_
_atom_site_label
_atom_site_type_symbol
_atom_site_thermal_displace_type
_atom_site_fract_x
_atom_site_fract_y
_atom_site_fract_z
_atom_site_occupancy
_atom_site_U_iso_or_equiv
_atom_site_calc_flag
_atom_site_refinement_flags
_atom_site_disorder_assembly
_atom_site_disorder_group
Nb1 Nb Uiso 0.00000 0.00000 0.50000 1.000 0.0057(8) . . . .
Nb2 Nb Uiso 0.1953(2) 0.1303(2) 0.00000 1.000 0.0072(4) . . . .
Ni Ni Uiso 0.0853(3) 0.3910(4) 0.00000 1.000 0.0103(9) . . . .
P P Uiso 0.4420(6) 0.2409(6) 0.00000 1.000 0.0093(11) . . . .

loop_
_atom_type_symbol
_atom_type_description
_atom_type_scat_dispersion_real
_atom_type_scat_dispersion_imag
_atom_type_scat_source
Nb Nb -0.1121 2.4826 ' International Tables Vol C Tables 4.2.6.8 and 6.1.1.4'
Ni Ni -3.0029 0.5091 ' International Tables Vol C Tables 4.2.6.8 and 6.1.1.4'
P P 0.2955 0.4335 ' International Tables Vol C Tables 4.2.6.8 and 6.1.1.4'

loop_
_geom_angle_atom_site_label_1
_geom_angle_atom_site_label_2
_geom_angle_atom_site_label_3
_geom_angle
_geom_angle_site_symmetry_1
_geom_angle_site_symmetry_2
_geom_angle_site_symmetry_3
_geom_angle_publ_flag
Nb2 Nb1 Nb2 74.17(3) . . 1_556 yes
Nb2 Nb1 Nb2 68.68(5) . . 2_555 yes
Nb2 Nb1 Nb2 111.32(5) . . 2_556 yes
Nb2 Nb1 Nb2 105.83(3) . . 3_555 yes
Nb2 Nb1 Nb2 180.00 . . 3_556 yes
Nb2 Nb1 Nb2 68.68(5) . . 4_555 yes
Nb2 Nb1 Nb2 111.32(5) . . 4_556 yes
Nb2 Nb1 P 125.24(9) . . 9_445 yes
Nb2 Nb1 Nb2 111.32(5) 1_556 . 2_555 yes
Nb2 Nb1 Nb2 68.68(5) 1_556 . 2_556 yes
Nb2 Nb1 Nb2 180.00 1_556 . 3_555 yes
Nb2 Nb1 Nb2 105.83(3) 1_556 . 3_556 yes
Nb2 Nb1 Nb2 111.32(5) 1_556 . 4_555 yes
Nb2 Nb1 Nb2 68.68(5) 1_556 . 4_556 yes
Nb2 Nb1 P 125.24(9) 1_556 . 9_445 yes
Nb2 Nb1 Nb2 74.17(3) 2_555 . 2_556 yes
Nb2 Nb1 Nb2 68.68(5) 2_555 . 3_555 yes
Nb2 Nb1 Nb2 111.32(5) 2_555 . 3_556 yes
Nb2 Nb1 Nb2 105.83(3) 2_555 . 4_555 yes
Nb2 Nb1 Nb2 180.00 2_555 . 4_556 yes
Nb2 Nb1 P 123.43(10) 2_555 . 9_445 yes
Nb2 Nb1 Nb2 111.32(5) 2_556 . 3_555 yes
Nb2 Nb1 Nb2 68.68(5) 2_556 . 3_556 yes
Nb2 Nb1 Nb2 180.00 2_556 . 4_555 yes
Nb2 Nb1 Nb2 105.83(3) 2_556 . 4_556 yes
Nb2 Nb1 P 123.43(10) 2_556 . 9_445 yes
Nb2 Nb1 Nb2 74.17(3) 3_555 . 3_556 yes
Nb2 Nb1 Nb2 68.68(5) 3_555 . 4_555 yes
Nb2 Nb1 Nb2 111.32(5) 3_555 . 4_556 yes
Nb2 Nb1 P 54.76(9) 3_555 . 9_445 yes
Nb2 Nb1 Nb2 111.32(5) 3_556 . 4_555 yes
Nb2 Nb1 Nb2 68.68(5) 3_556 . 4_556 yes
Nb2 Nb1 P 54.76(9) 3_556 . 9_445 yes
Nb2 Nb1 Nb2 74.17(3) 4_555 . 4_556 yes
Nb2 Nb1 P 56.57(10) 4_555 . 9_445 yes
Nb2 Nb1 P 56.57(10) 4_556 . 9_445 yes
Nb1 Nb2 Ni 98.62(7) . . . yes
Nb1 Nb2 P 141.88(4) . . . yes
Nb1 Nb2 Nb1 74.17(5) . . 1_554 yes
Nb1 Nb2 Ni 96.79(8) . . 4_555 yes
Ni Nb2 P 88.73(15) . . . yes
Nb1 Nb2 Ni 98.62(7) 1_554 . . yes
Ni Nb2 Ni 160.65(12) . . 4_555 yes
Nb1 Nb2 P 141.88(4) 1_554 . . yes
Ni Nb2 P 71.92(15) 4_555 . . yes
Nb1 Nb2 Ni 96.79(8) 1_554 . 4_555 yes
Nb2 Ni Nb2 70.65(11) . . 2_555 yes
Nb2 Ni P 114.15(19) . . 4_565 yes
Nb2 Ni P 175.2(2) 2_555 . 4_565 yes
Nb2 P Ni 112.9(3) . . 2_655 yes

loop_
_geom_bond_atom_site_label_1
_geom_bond_atom_site_label_2
_geom_bond_distance
_geom_bond_site_symmetry_1
_geom_bond_site_symmetry_2
_geom_bond_publ_flag
Nb1 Nb2 2.9225(16) . . yes
Nb1 Nb2 2.9225(16) . 1_556 yes
Nb1 Nb2 2.9225(16) . 2_555 yes
Nb1 Nb2 2.9225(16) . 2_556 yes
Nb1 Nb2 2.9225(16) . 3_555 yes
Nb1 Nb2 2.9225(16) . 3_556 yes
Nb1 Nb2 2.9225(16) . 4_555 yes
Nb1 Nb2 2.9225(16) . 4_556 yes
Nb1 P 2.637(6) . 9_445 yes
Nb2 Ni 2.810(4) . . yes
Nb2 P 2.685(6) . . yes
Nb2 Ni 2.892(4) . 4_555 yes
Ni P 2.267(7) . 4_565 yes
